data_2021281
loop_
_publ_author_name
'Owczarzak, Agata'
'Przyby\/l, Anna K.'
'Kubicki, Maciej'

_publ_section_title
;
 Different cationic forms of (--)-cytisine in the crystal structures of
 its simple inorganic salts
;
_journal_coeditor_code YF3149
_journal_issue 11
_journal_name_full 'Acta Crystallographica Section C'
_journal_page_first
;
;
_journal_paper_doi 10.1107/S2053229618012585
_journal_volume 74
_journal_year 2018
_chemical_absolute_configuration rmad
_chemical_formula_iupac 'C11 H15 N2 O +, I -'
_chemical_formula_moiety 'C11 H15 N2 O +, I -'
_chemical_formula_sum 'C11 H15 I N2 O'
_chemical_formula_weight 318.15
_chemical_name_common
;
Cytisinium iodide
;
_chemical_name_systematic
;
6-Oxo-7,11-diazatricyclo[7.3.1.0^2,7^]trideca-2,4-dien-11-ium iodide
;
_space_group_crystal_system trigonal
_space_group_IT_number 145
_space_group_name_Hall 'P 32'
_space_group_name_H-M_alt 'P 32'
_symmetry_space_group_name_Hall 'P 32'
_symmetry_space_group_name_H-M 'P 32'
_atom_sites_solution_hydrogens geom
_audit_creation_method SHELXL-2014/7
_cell_angle_alpha 90
_cell_angle_beta 90
_cell_angle_gamma 120
_cell_formula_units_Z 3
_cell_length_a 7.5220(2)
_cell_length_b 7.5220(2)
_cell_length_c 18.5124(4)
_cell_measurement_reflns_used 1290
_cell_measurement_temperature 295(2)
_cell_measurement_theta_max 26.3300
_cell_measurement_theta_min 3.1160
_cell_volume 907.11(4)
_computing_cell_refinement
;
CrysAlis PRO (Rigaku OD, 2015)
;
_computing_data_collection
;
CrysAlis PRO (Rigaku OD, 2015)
;
_computing_data_reduction
;
CrysAlis PRO (Rigaku OD, 2015)
;
_computing_molecular_graphics
;
Mercury (Macrae <i>et al.</i>,  2008)
;
_computing_publication_material
;
SHELXL2014 (Sheldrick, 2015b)
;
_computing_structure_refinement
;
SHELXL2014 (Sheldrick, 2015b)
;
_computing_structure_solution
;
SHELXT (Sheldrick, 2015a)
;
_diffrn_ambient_temperature 295(2)
_diffrn_detector 'CCD plate'
_diffrn_detector_area_resol_mean 16.1544
_diffrn_measured_fraction_theta_full 1.000
_diffrn_measured_fraction_theta_max 0.828
_diffrn_measurement_device 'four-circle diffractometer'
_diffrn_measurement_device_type 'Agilent Xcalibur Eos'
_diffrn_measurement_method '\w scan'
_diffrn_radiation_monochromator graphite
_diffrn_radiation_probe x-ray
_diffrn_radiation_type 'Mo K\a'
_diffrn_radiation_wavelength 0.71073
_diffrn_reflns_av_R_equivalents 0.0114
_diffrn_reflns_av_unetI/netI 0.0271
_diffrn_reflns_limit_h_max 9
_diffrn_reflns_limit_h_min -3
_diffrn_reflns_limit_k_max 5
_diffrn_reflns_limit_k_min -9
_diffrn_reflns_limit_l_max 24
_diffrn_reflns_limit_l_min -14
_diffrn_reflns_number 1906
_diffrn_reflns_theta_full 25.000
_diffrn_reflns_theta_max 28.148
_diffrn_reflns_theta_min 3.127
_diffrn_source 'Enhance (Mo) X-ray Source'
_exptl_absorpt_coefficient_mu 2.625
_exptl_absorpt_correction_T_max 1.00000
_exptl_absorpt_correction_T_min 0.26497
_exptl_absorpt_correction_type multi-scan
_exptl_absorpt_process_details
;
(CrysAlis PRO; Rigaku OD, 2015)
;
_exptl_crystal_colour colourless
_exptl_crystal_density_diffrn 1.747
_exptl_crystal_description prism
_exptl_crystal_F_000 468
_exptl_crystal_size_max 0.2
_exptl_crystal_size_mid 0.2
_exptl_crystal_size_min 0.15
_refine_diff_density_max 0.284
_refine_diff_density_min -0.449
_refine_ls_abs_structure_details
;
Flack <i>x</i> determined using 266 quotients [(I+)-(I-)]/[(I+)+(I-)]
(Parsons <i>et al.</i>,  2013)
;
_refine_ls_abs_structure_Flack 0.07(2)
_refine_ls_extinction_method none
_refine_ls_goodness_of_fit_ref 1.054
_refine_ls_hydrogen_treatment constr
_refine_ls_matrix_type full
_refine_ls_number_parameters 136
_refine_ls_number_reflns 1511
_refine_ls_number_restraints 1
_refine_ls_restrained_S_all 1.054
_refine_ls_R_factor_all 0.0285
_refine_ls_R_factor_gt 0.0245
_refine_ls_shift/su_max 0.001
_refine_ls_shift/su_mean 0.000
_refine_ls_structure_factor_coef Fsqd
_refine_ls_weighting_details 'w=1/[\s^2^(Fo^2^)+(0.0212P)^2^] where P=(Fo^2^+2Fc^2^)/3'
_refine_ls_weighting_scheme calc
_refine_ls_wR_factor_gt 0.0461
_refine_ls_wR_factor_ref 0.0494
_reflns_number_gt 1402
_reflns_number_total 1511
_reflns_threshold_expression 'I > 2\s(I)'
_cod_data_source_file yf3149sup1.cif
_cod_data_source_block 2
_cod_original_cell_volume 907.11(5)
_cod_database_code 2021281
_shelx_space_group_comment
;
The symmetry employed for this shelxl refinement is uniquely defined
by the following loop, which should always be used as a source of
symmetry information in preference to the above space-group names.
They are only intended as comments.
;

loop_
_space_group_symop_operation_xyz
'x, y, z'
'-y, x-y, z+2/3'
'-x+y, -x, z+1/3'

loop_
_atom_site_type_symbol
_atom_site_label
_atom_site_fract_x
_atom_site_fract_y
_atom_site_fract_z
_atom_site_U_iso_or_equiv
_atom_site_adp_type
_atom_site_calc_flag
_atom_site_occupancy
N N1 0.7054(7) 0.2179(7) 0.1927(2) 0.0368(12) Uani d 1
C C2 0.5763(9) 0.2615(10) 0.1511(3) 0.0397(15) Uani d 1
O O2 0.5728(6) 0.4214(7) 0.1637(2) 0.0565(12) Uani d 1
C C3 0.4564(11) 0.1118(14) 0.0986(4) 0.057(2) Uani d 1
H H3 0.3753 0.1375 0.0673 0.069 Uiso calc 1
C C4 0.4565(12) -0.0637(14) 0.0929(4) 0.063(2) Uani d 1
H H4 0.3730 -0.1602 0.0588 0.075 Uiso calc 1
C C5 0.5803(12) -0.1050(12) 0.1375(4) 0.061(2) Uani d 1
H H5 0.5765 -0.2301 0.1337 0.074 Uiso calc 1
C C6 0.7082(10) 0.0378(10) 0.1872(4) 0.0464(16) Uani d 1
C C7 0.8506(11) 0.0019(12) 0.2339(4) 0.059(2) Uani d 1
H H7 0.7883 -0.1458 0.2427 0.071 Uiso calc 1
C C8 0.8843(12) 0.1111(14) 0.3065(4) 0.071(2) Uani d 1
H H8A 0.7553 0.0575 0.3322 0.085 Uiso calc 1
H H8B 0.9788 0.0901 0.3360 0.085 Uiso calc 1
C C9 0.9725(11) 0.3374(14) 0.2908(4) 0.061(2) Uani d 1
H H9 0.9965 0.4086 0.3372 0.073 Uiso calc 1
C C10 0.8227(11) 0.3741(11) 0.2486(3) 0.0491(17) Uani d 1
H H10A 0.7263 0.3793 0.2821 0.059 Uiso calc 1
H H10B 0.8976 0.5073 0.2254 0.059 Uiso calc 1
C C11 1.1817(12) 0.4187(13) 0.2534(4) 0.065(2) Uani d 1
H H11A 1.2366 0.5625 0.2417 0.078 Uiso calc 1
H H11B 1.2761 0.4092 0.2868 0.078 Uiso calc 1
N N12 1.1698(8) 0.3057(9) 0.1869(3) 0.0510(14) Uani d 1
H H12A 1.2968 0.3458 0.1719 0.061 Uiso calc 1
H H12B 1.1086 0.3394 0.1528 0.061 Uiso calc 1
C C13 1.0566(11) 0.0775(11) 0.1951(4) 0.0563(19) Uani d 1
H H13A 1.1400 0.0363 0.2224 0.068 Uiso calc 1
H H13B 1.0320 0.0142 0.1478 0.068 Uiso calc 1
I I1 1.06308(7) 0.37323(6) 0.01435(2) 0.05643(15) Uani d 1

loop_
_atom_site_aniso_label
_atom_site_aniso_U_11
_atom_site_aniso_U_22
_atom_site_aniso_U_33
_atom_site_aniso_U_12
_atom_site_aniso_U_13
_atom_site_aniso_U_23
N1 0.030(2) 0.045(3) 0.040(3) 0.022(3) 0.004(2) -0.002(2)
C2 0.024(3) 0.050(4) 0.042(4) 0.016(3) 0.005(3) 0.001(3)
O2 0.047(3) 0.060(3) 0.077(3) 0.037(2) -0.001(2) 0.002(3)
C3 0.039(4) 0.086(6) 0.041(4) 0.027(4) 0.001(3) -0.005(4)
C4 0.042(4) 0.065(5) 0.055(4) 0.006(4) 0.002(4) -0.023(4)
C5 0.052(5) 0.047(4) 0.077(5) 0.019(4) 0.026(4) -0.003(4)
C6 0.041(4) 0.042(4) 0.059(4) 0.022(3) 0.015(3) 0.002(3)
C7 0.058(5) 0.066(5) 0.070(5) 0.043(4) 0.017(4) 0.025(4)
C8 0.073(5) 0.125(8) 0.046(4) 0.073(6) 0.014(4) 0.021(5)
C9 0.052(5) 0.102(6) 0.038(4) 0.045(5) -0.007(3) -0.022(4)
C10 0.045(4) 0.056(4) 0.048(4) 0.026(3) -0.007(3) -0.017(3)
C11 0.055(5) 0.101(6) 0.053(4) 0.050(5) -0.013(4) -0.020(5)
N12 0.040(3) 0.076(4) 0.046(3) 0.036(3) -0.002(2) 0.001(3)
C13 0.065(5) 0.075(5) 0.054(4) 0.054(4) 0.012(4) 0.017(4)
I1 0.0701(3) 0.0469(3) 0.0470(2) 0.0253(3) -0.0131(3) -0.0026(2)

loop_
_atom_type_symbol
_atom_type_description
_atom_type_scat_dispersion_real
_atom_type_scat_dispersion_imag
_atom_type_scat_source
C C 0.0033 0.0016 'International Tables Vol C Tables 4.2.6.8 and 6.1.1.4'
H H 0.0000 0.0000 'International Tables Vol C Tables 4.2.6.8 and 6.1.1.4'
N N 0.0061 0.0033 'International Tables Vol C Tables 4.2.6.8 and 6.1.1.4'
O O 0.0106 0.0060 'International Tables Vol C Tables 4.2.6.8 and 6.1.1.4'
I I -0.4742 1.8119 'International Tables Vol C Tables 4.2.6.8 and 6.1.1.4'

loop_
_geom_angle_atom_site_label_1
_geom_angle_atom_site_label_2
_geom_angle_atom_site_label_3
_geom_angle
C6 N1 C2 123.1(5)
C6 N1 C10 122.6(5)
C2 N1 C10 114.0(5)
O2 C2 N1 118.5(6)
O2 C2 C3 125.9(7)
N1 C2 C3 115.5(6)
C4 C3 C2 122.0(7)
C4 C3 H3 119.0
C2 C3 H3 119.0
C3 C4 C5 120.6(7)
C3 C4 H4 119.7
C5 C4 H4 119.7
C6 C5 C4 120.5(7)
C6 C5 H5 119.8
C4 C5 H5 119.8
N1 C6 C5 118.1(6)
N1 C6 C7 120.0(6)
C5 C6 C7 121.8(6)
C6 C7 C8 110.5(6)
C6 C7 C13 110.0(6)
C8 C7 C13 110.3(7)
C6 C7 H7 108.7
C8 C7 H7 108.7
C13 C7 H7 108.7
C9 C8 C7 107.3(6)
C9 C8 H8A 110.2
C7 C8 H8A 110.2
C9 C8 H8B 110.2
C7 C8 H8B 110.2
H8A C8 H8B 108.5
C10 C9 C8 111.0(6)
C10 C9 C11 113.8(6)
C8 C9 C11 108.6(7)
C10 C9 H9 107.7
C8 C9 H9 107.7
C11 C9 H9 107.7
N1 C10 C9 114.9(6)
N1 C10 H10A 108.5
C9 C10 H10A 108.5
N1 C10 H10B 108.5
C9 C10 H10B 108.5
H10A C10 H10B 107.5
N12 C11 C9 113.1(6)
N12 C11 H11A 109.0
C9 C11 H11A 109.0
N12 C11 H11B 109.0
C9 C11 H11B 109.0
H11A C11 H11B 107.8
C11 N12 C13 114.4(5)
C11 N12 H12A 108.7
C13 N12 H12A 108.7
C11 N12 H12B 108.7
C13 N12 H12B 108.7
H12A N12 H12B 107.6
N12 C13 C7 111.3(5)
N12 C13 H13A 109.4
C7 C13 H13A 109.4
N12 C13 H13B 109.4
C7 C13 H13B 109.4
H13A C13 H13B 108.0

loop_
_geom_bond_atom_site_label_1
_geom_bond_atom_site_label_2
_geom_bond_distance
N1 C6 1.369(8)
N1 C2 1.401(7)
N1 C10 1.481(7)
C2 O2 1.238(8)
C2 C3 1.417(10)
C3 C4 1.324(12)
C3 H3 0.9300
C4 C5 1.391(10)
C4 H4 0.9300
C5 C6 1.376(10)
C5 H5 0.9300
C6 C7 1.502(9)
C7 C8 1.528(10)
C7 C13 1.536(9)
C7 H7 0.9800
C8 C9 1.514(11)
C8 H8A 0.9700
C8 H8B 0.9700
C9 C10 1.506(9)
C9 C11 1.538(10)
C9 H9 0.9800
C10 H10A 0.9700
C10 H10B 0.9700
C11 N12 1.474(8)
C11 H11A 0.9700
C11 H11B 0.9700
N12 C13 1.494(8)
N12 H12A 0.8900
N12 H12B 0.8900
C13 H13A 0.9700
C13 H13B 0.9700

loop_
_geom_torsion_atom_site_label_1
_geom_torsion_atom_site_label_2
_geom_torsion_atom_site_label_3
_geom_torsion_atom_site_label_4
_geom_torsion
C6 N1 C2 O2 174.4(5)
C10 N1 C2 O2 0.6(8)
C6 N1 C2 C3 -4.2(8)
C10 N1 C2 C3 -178.0(5)
O2 C2 C3 C4 -174.0(7)
N1 C2 C3 C4 4.5(9)
C2 C3 C4 C5 -1.8(11)
C3 C4 C5 C6 -1.5(11)
C2 N1 C6 C5 1.1(9)
C10 N1 C6 C5 174.4(6)
C2 N1 C6 C7 -179.8(5)
C10 N1 C6 C7 -6.5(9)
C4 C5 C6 N1 1.8(9)
C4 C5 C6 C7 -177.3(6)
N1 C6 C7 C8 31.4(9)
C5 C6 C7 C8 -149.5(6)
N1 C6 C7 C13 -90.6(8)
C5 C6 C7 C13 88.4(8)
C6 C7 C8 C9 -58.6(8)
C13 C7 C8 C9 63.3(7)
C7 C8 C9 C10 63.2(8)
C7 C8 C9 C11 -62.7(7)
C6 N1 C10 C9 9.9(9)
C2 N1 C10 C9 -176.3(6)
C8 C9 C10 N1 -38.7(8)
C11 C9 C10 N1 84.2(8)
C10 C9 C11 N12 -67.6(9)
C8 C9 C11 N12 56.6(8)
C9 C11 N12 C13 -49.3(8)
C11 N12 C13 C7 47.9(7)
C6 C7 C13 N12 67.1(8)
C8 C7 C13 N12 -55.1(7)

_cod_database_fobs_code 2021281
